data_4339819
loop_
_publ_author_name
'McGee, Kari A.'
'Mann, Kent R.'

_publ_section_title
;
 Selective low-temperature syntheses of facial and meridional
 tris-cyclometalated iridium(III) complexes.
;
_journal_issue 19
_journal_name_full 'Inorganic chemistry'
_journal_page_first 7800
_journal_page_last 7809
_journal_paper_doi 10.1021/ic700440c
_journal_volume 46
_journal_year 2007
_chemical_formula_moiety 'C20 H15 Cl Ir N3 S2'
_chemical_formula_sum 'C20 H15 Cl Ir N3 S2'
_chemical_formula_weight 589.12
_chemical_name_common 03273m
_chemical_name_systematic
; 
 ? 
;
_space_group_IT_number 14
_symmetry_cell_setting monoclinic
_symmetry_space_group_name_Hall '-P 2yn'
_symmetry_space_group_name_H-M 'P 1 21/n 1'
_atom_sites_solution_hydrogens geom
_atom_sites_solution_primary direct
_atom_sites_solution_secondary difmap
_audit_creation_method SHELXL-97
_cell_angle_alpha 90.00
_cell_angle_beta 102.938(3)
_cell_angle_gamma 90.00
_cell_formula_units_Z 4
_cell_length_a 10.4378(19)
_cell_length_b 15.831(3)
_cell_length_c 12.053(2)
_cell_measurement_reflns_used 944
_cell_measurement_temperature 173(2)
_cell_measurement_theta_max 25.00
_cell_measurement_theta_min 2.38
_cell_volume 1941.1(6)
_computing_cell_refinement 'SAINT, Bruker'
_computing_data_collection 'SMART, Bruker'
_computing_data_reduction 'SAINT, Bruker'
_computing_molecular_graphics 'SHELXTL, Bruker'
_computing_publication_material 'Bruker SHELXTL'
_computing_structure_refinement 'SHELXL-97 (Sheldrick, 1997)'
_computing_structure_solution 'SHELXS-97 (Sheldrick, 1990)'
_diffrn_ambient_temperature 173(2)
_diffrn_measured_fraction_theta_full 0.998
_diffrn_measured_fraction_theta_max 0.998
_diffrn_measurement_device_type 'Siemens SMART Platform CCD'
_diffrn_measurement_method 'area detector, omega scans'
_diffrn_radiation_monochromator graphite
_diffrn_radiation_source 'normal-focus sealed tube'
_diffrn_radiation_type MoK\a
_diffrn_radiation_wavelength 0.71069
_diffrn_reflns_av_R_equivalents 0.0277
_diffrn_reflns_av_sigmaI/netI 0.0230
_diffrn_reflns_limit_h_max 12
_diffrn_reflns_limit_h_min -12
_diffrn_reflns_limit_k_max 18
_diffrn_reflns_limit_k_min -18
_diffrn_reflns_limit_l_max 14
_diffrn_reflns_limit_l_min -14
_diffrn_reflns_number 14146
_diffrn_reflns_theta_full 25.04
_diffrn_reflns_theta_max 25.04
_diffrn_reflns_theta_min 2.16
_exptl_absorpt_coefficient_mu 7.241
_exptl_absorpt_correction_T_max 0.63
_exptl_absorpt_correction_T_min 0.41346
_exptl_absorpt_correction_type multi-scan
_exptl_absorpt_process_details 'SADABS, R. Blessing'
_exptl_crystal_colour orange
_exptl_crystal_density_diffrn 2.016
_exptl_crystal_density_method 'not measured'
_exptl_crystal_description block
_exptl_crystal_F_000 1128
_exptl_crystal_size_max 0.144
_exptl_crystal_size_mid 0.117
_exptl_crystal_size_min 0.064
_refine_diff_density_max 0.660
_refine_diff_density_min -0.528
_refine_diff_density_rms 0.085
_refine_ls_extinction_method none
_refine_ls_goodness_of_fit_ref 1.072
_refine_ls_hydrogen_treatment riding
_refine_ls_matrix_type full
_refine_ls_number_parameters 245
_refine_ls_number_reflns 3438
_refine_ls_number_restraints 0
_refine_ls_restrained_S_all 1.072
_refine_ls_R_factor_all 0.0257
_refine_ls_R_factor_gt 0.0205
_refine_ls_shift/su_max 0.001
_refine_ls_shift/su_mean 0.000
_refine_ls_structure_factor_coef Fsqd
_refine_ls_weighting_details 'calc w=1/[\s^2^(Fo^2^)+(0.0159P)^2^+2.2129P] where P=(Fo^2^+2Fc^2^)/3'
_refine_ls_weighting_scheme calc
_refine_ls_wR_factor_gt 0.0416
_refine_ls_wR_factor_ref 0.0429
_reflns_number_gt 3104
_reflns_number_total 3438
_reflns_threshold_expression >2sigma(I)
_cod_data_source_file tris_ir_cifs_revised.cif
_cod_data_source_block 03273m
_cod_original_sg_symbol_H-M P2(1)/n
_cod_database_code 4339819

loop_
_symmetry_equiv_pos_as_xyz
'x, y, z'
'-x+1/2, y+1/2, -z+1/2'
'-x, -y, -z'
'x-1/2, -y-1/2, z-1/2'

loop_
_atom_site_label
_atom_site_type_symbol
_atom_site_fract_x
_atom_site_fract_y
_atom_site_fract_z
_atom_site_U_iso_or_equiv
_atom_site_adp_type
_atom_site_occupancy
_atom_site_symmetry_multiplicity
_atom_site_calc_flag
_atom_site_refinement_flags
Ir1 Ir 0.371295(13) 0.111760(8) 0.182669(12) 0.02205(5) Uani 1 1 d .
Cl1 Cl 0.60679(9) 0.10436(6) 0.17833(8) 0.0304(2) Uani 1 1 d .
S1 S 0.37579(10) 0.38492(6) 0.09447(9) 0.0349(2) Uani 1 1 d .
N1 N 0.3245(3) 0.14000(17) 0.0120(3) 0.0235(7) Uani 1 1 d .
C9 C 0.4099(4) 0.3792(2) 0.2402(4) 0.0349(9) Uani 1 1 d .
H9A H 0.4271 0.4275 0.2882 0.042 Uiso 1 1 calc R
C8 C 0.4101(4) 0.2992(2) 0.2805(3) 0.0296(9) Uani 1 1 d .
H8A H 0.4284 0.2854 0.3592 0.036 Uiso 1 1 calc R
C7 C 0.3797(3) 0.2378(2) 0.1913(3) 0.0256(8) Uani 1 1 d .
C6 C 0.3564(3) 0.2759(2) 0.0864(3) 0.0261(8) Uani 1 1 d .
C5 C 0.3178(3) 0.2243(2) -0.0140(3) 0.0257(8) Uani 1 1 d .
C4 C 0.2733(4) 0.2506(2) -0.1259(3) 0.0291(9) Uani 1 1 d .
H4A H 0.2687 0.3092 -0.1430 0.035 Uiso 1 1 calc R
C3 C 0.2359(4) 0.1932(2) -0.2118(3) 0.0319(9) Uani 1 1 d .
H3A H 0.2037 0.2113 -0.2881 0.038 Uiso 1 1 calc R
C2 C 0.2463(4) 0.1074(2) -0.1848(3) 0.0328(9) Uani 1 1 d .
H2A H 0.2229 0.0660 -0.2429 0.039 Uiso 1 1 calc R
C1 C 0.2907(4) 0.0835(2) -0.0733(3) 0.0272(8) Uani 1 1 d .
H1A H 0.2978 0.0250 -0.0556 0.033 Uiso 1 1 calc R
S2 S 0.00388(10) 0.09906(6) 0.31343(9) 0.0354(2) Uani 1 1 d .
N2 N 0.3960(3) 0.10138(18) 0.3568(3) 0.0271(7) Uani 1 1 d .
C18 C -0.0441(4) 0.1115(3) 0.1689(4) 0.0409(10) Uani 1 1 d .
H18A H -0.1334 0.1144 0.1290 0.049 Uiso 1 1 calc R
C17 C 0.0592(4) 0.1169(2) 0.1170(4) 0.0358(10) Uani 1 1 d .
H17A H 0.0493 0.1236 0.0372 0.043 Uiso 1 1 calc R
C16 C 0.1831(3) 0.1114(2) 0.1950(3) 0.0243(8) Uani 1 1 d .
C15 C 0.1681(4) 0.1005(2) 0.3049(3) 0.0261(8) Uani 1 1 d .
C14 C 0.2827(4) 0.0980(2) 0.3964(3) 0.0269(8) Uani 1 1 d .
C13 C 0.2883(4) 0.0953(3) 0.5130(3) 0.0377(10) Uani 1 1 d .
H13A H 0.2094 0.0917 0.5397 0.045 Uiso 1 1 calc R
C12 C 0.4050(4) 0.0978(3) 0.5879(4) 0.0488(12) Uani 1 1 d .
H12A H 0.4088 0.0947 0.6673 0.059 Uiso 1 1 calc R
C11 C 0.5195(4) 0.1049(3) 0.5488(4) 0.0449(11) Uani 1 1 d .
H11A H 0.6022 0.1096 0.6009 0.054 Uiso 1 1 calc R
C10 C 0.5117(4) 0.1050(2) 0.4333(3) 0.0345(9) Uani 1 1 d .
H10A H 0.5907 0.1077 0.4067 0.041 Uiso 1 1 calc R
N3 N 0.3676(3) -0.0206(2) 0.1573(2) 0.0266(7) Uani 1 1 d .
C19 C 0.3727(4) -0.0906(2) 0.1387(3) 0.0277(8) Uani 1 1 d .
C20 C 0.3805(4) -0.1803(2) 0.1141(4) 0.0428(11) Uani 1 1 d .
H20C H 0.4653 -0.2026 0.1556 0.064 Uiso 1 1 calc R
H20D H 0.3723 -0.1882 0.0322 0.064 Uiso 1 1 calc R
H20B H 0.3091 -0.2103 0.1380 0.064 Uiso 1 1 calc R

loop_
_atom_site_aniso_label
_atom_site_aniso_U_11
_atom_site_aniso_U_22
_atom_site_aniso_U_33
_atom_site_aniso_U_23
_atom_site_aniso_U_13
_atom_site_aniso_U_12
Ir1 0.02388(8) 0.01837(8) 0.02462(9) 0.00014(6) 0.00691(6) 0.00039(6)
Cl1 0.0261(5) 0.0317(5) 0.0349(5) -0.0074(4) 0.0102(4) -0.0006(4)
S1 0.0390(6) 0.0193(5) 0.0466(6) 0.0010(5) 0.0100(5) 0.0001(4)
N1 0.0232(16) 0.0181(15) 0.0307(17) -0.0008(13) 0.0093(13) -0.0012(12)
C9 0.034(2) 0.025(2) 0.047(3) -0.0112(19) 0.0105(19) -0.0002(17)
C8 0.030(2) 0.026(2) 0.034(2) -0.0042(17) 0.0108(17) -0.0020(16)
C7 0.0198(18) 0.0238(19) 0.034(2) 0.0006(17) 0.0076(16) 0.0016(15)
C6 0.026(2) 0.0172(18) 0.037(2) 0.0004(16) 0.0095(17) 0.0001(15)
C5 0.0213(19) 0.0246(19) 0.032(2) 0.0037(16) 0.0085(16) -0.0004(15)
C4 0.028(2) 0.025(2) 0.036(2) 0.0062(17) 0.0098(17) 0.0021(16)
C3 0.031(2) 0.038(2) 0.026(2) 0.0067(18) 0.0052(17) 0.0036(17)
C2 0.033(2) 0.037(2) 0.029(2) -0.0031(18) 0.0075(17) -0.0015(18)
C1 0.032(2) 0.0237(19) 0.028(2) -0.0017(16) 0.0089(17) 0.0023(16)
S2 0.0304(5) 0.0333(6) 0.0463(6) 0.0006(5) 0.0166(5) 0.0006(4)
N2 0.0288(18) 0.0246(17) 0.0284(17) 0.0025(13) 0.0078(14) 0.0015(13)
C18 0.025(2) 0.044(3) 0.052(3) 0.004(2) 0.0052(19) 0.0027(19)
C17 0.033(2) 0.036(2) 0.038(2) 0.0073(19) 0.0074(19) 0.0010(18)
C16 0.0260(19) 0.0171(17) 0.030(2) 0.0006(16) 0.0079(16) 0.0016(15)
C15 0.029(2) 0.0152(18) 0.037(2) -0.0001(15) 0.0127(17) -0.0009(15)
C14 0.029(2) 0.0201(19) 0.033(2) 0.0001(16) 0.0104(17) 0.0019(15)
C13 0.037(2) 0.047(3) 0.033(2) 0.0025(19) 0.016(2) 0.0039(19)
C12 0.045(3) 0.070(3) 0.034(3) -0.002(2) 0.015(2) -0.002(2)
C11 0.036(2) 0.066(3) 0.030(2) 0.001(2) 0.0012(19) 0.000(2)
C10 0.031(2) 0.040(2) 0.032(2) 0.0038(18) 0.0060(18) 0.0011(18)
N3 0.0250(17) 0.0259(18) 0.0283(18) 0.0035(14) 0.0052(14) 0.0009(13)
C19 0.028(2) 0.024(2) 0.032(2) 0.0000(17) 0.0080(17) -0.0020(16)
C20 0.047(3) 0.024(2) 0.063(3) -0.004(2) 0.024(2) 0.0012(19)

loop_
_atom_type_symbol
_atom_type_description
_atom_type_scat_dispersion_real
_atom_type_scat_dispersion_imag
_atom_type_scat_source
C C 0.0033 0.0016 'International Tables Vol C Tables 4.2.6.8 and 6.1.1.4'
H H 0.0000 0.0000 'International Tables Vol C Tables 4.2.6.8 and 6.1.1.4'
N N 0.0061 0.0033 'International Tables Vol C Tables 4.2.6.8 and 6.1.1.4'
S S 0.1246 0.1234 'International Tables Vol C Tables 4.2.6.8 and 6.1.1.4'
Cl Cl 0.1484 0.1585 'International Tables Vol C Tables 4.2.6.8 and 6.1.1.4'
Ir Ir -1.4442 7.9887 'International Tables Vol C Tables 4.2.6.8 and 6.1.1.4'

loop_
_geom_angle_atom_site_label_1
_geom_angle_atom_site_label_2
_geom_angle_atom_site_label_3
_geom_angle
C7 Ir1 C16 91.80(14)
C7 Ir1 N1 80.37(13)
C16 Ir1 N1 93.32(13)
C7 Ir1 N2 91.87(13)
C16 Ir1 N2 79.96(13)
N1 Ir1 N2 169.62(11)
C7 Ir1 N3 174.18(13)
C16 Ir1 N3 91.21(12)
N1 Ir1 N3 94.49(11)
N2 Ir1 N3 93.56(11)
C7 Ir1 Cl1 90.93(10)
C16 Ir1 Cl1 175.86(10)
N1 Ir1 Cl1 90.21(8)
N2 Ir1 Cl1 96.84(9)
N3 Ir1 Cl1 86.34(8)
C9 S1 C6 90.02(18)
C1 N1 C5 118.7(3)
C1 N1 Ir1 125.6(2)
C5 N1 Ir1 115.4(2)
C8 C9 S1 113.5(3)
C8 C9 H9A 123.3
S1 C9 H9A 123.3
C9 C8 C7 112.6(4)
C9 C8 H8A 123.7
C7 C8 H8A 123.7
C6 C7 C8 110.9(3)
C6 C7 Ir1 113.2(3)
C8 C7 Ir1 135.8(3)
C7 C6 C5 118.8(3)
C7 C6 S1 113.0(3)
C5 C6 S1 128.1(3)
N1 C5 C4 120.2(3)
N1 C5 C6 111.7(3)
C4 C5 C6 128.0(3)
C3 C4 C5 120.9(3)
C3 C4 H4A 119.6
C5 C4 H4A 119.6
C4 C3 C2 118.4(4)
C4 C3 H3A 120.8
C2 C3 H3A 120.8
C1 C2 C3 119.3(4)
C1 C2 H2A 120.4
C3 C2 H2A 120.4
N1 C1 C2 122.4(4)
N1 C1 H1A 118.8
C2 C1 H1A 118.8
C18 S2 C15 90.35(19)
C10 N2 C14 118.3(3)
C10 N2 Ir1 125.6(3)
C14 N2 Ir1 115.8(2)
C17 C18 S2 113.1(3)
C17 C18 H18A 123.5
S2 C18 H18A 123.5
C18 C17 C16 112.9(4)
C18 C17 H17A 123.6
C16 C17 H17A 123.6
C15 C16 C17 111.1(3)
C15 C16 Ir1 113.3(3)
C17 C16 Ir1 135.5(3)
C16 C15 C14 119.2(3)
C16 C15 S2 112.6(3)
C14 C15 S2 128.1(3)
N2 C14 C13 120.5(3)
N2 C14 C15 111.6(3)
C13 C14 C15 128.0(4)
C12 C13 C14 120.2(4)
C12 C13 H13A 119.9
C14 C13 H13A 119.9
C13 C12 C11 119.7(4)
C13 C12 H12A 120.1
C11 C12 H12A 120.1
C10 C11 C12 119.0(4)
C10 C11 H11A 120.5
C12 C11 H11A 120.5
N2 C10 C11 122.3(4)
N2 C10 H10A 118.9
C11 C10 H10A 118.9
C19 N3 Ir1 174.6(3)
N3 C19 C20 179.3(4)
C19 C20 H20C 109.5
C19 C20 H20D 109.5
H20C C20 H20D 109.5
C19 C20 H20B 109.5
H20C C20 H20B 109.5
H20D C20 H20B 109.5

loop_
_geom_bond_atom_site_label_1
_geom_bond_atom_site_label_2
_geom_bond_distance
Ir1 C7 1.998(4)
Ir1 C16 2.003(4)
Ir1 N1 2.055(3)
Ir1 N2 2.063(3)
Ir1 N3 2.117(3)
Ir1 Cl1 2.4730(10)
S1 C9 1.715(5)
S1 C6 1.737(4)
N1 C1 1.349(5)
N1 C5 1.369(4)
C9 C8 1.357(5)
C9 H9A 0.9500
C8 C7 1.432(5)
C8 H8A 0.9500
C7 C6 1.373(5)
C6 C5 1.441(5)
C5 C4 1.389(5)
C4 C3 1.366(5)
C4 H4A 0.9500
C3 C2 1.395(5)
C3 H3A 0.9500
C2 C1 1.373(5)
C2 H2A 0.9500
C1 H1A 0.9500
S2 C18 1.712(5)
S2 C15 1.740(4)
N2 C10 1.347(5)
N2 C14 1.372(5)
C18 C17 1.365(6)
C18 H18A 0.9500
C17 C16 1.421(5)
C17 H17A 0.9500
C16 C15 1.379(5)
C15 C14 1.434(5)
C14 C13 1.395(5)
C13 C12 1.344(6)
C13 H13A 0.9500
C12 C11 1.384(6)
C12 H12A 0.9500
C11 C10 1.376(6)
C11 H11A 0.9500
C10 H10A 0.9500
N3 C19 1.134(4)
C19 C20 1.455(5)
C20 H20C 0.9800
C20 H20D 0.9800
C20 H20B 0.9800

loop_
_geom_torsion_atom_site_label_1
_geom_torsion_atom_site_label_2
_geom_torsion_atom_site_label_3
_geom_torsion_atom_site_label_4
_geom_torsion
C7 Ir1 N1 C1 -176.1(3)
C16 Ir1 N1 C1 -84.9(3)
N2 Ir1 N1 C1 -134.1(6)
N3 Ir1 N1 C1 6.6(3)
Cl1 Ir1 N1 C1 93.0(3)
C7 Ir1 N1 C5 -1.6(2)
C16 Ir1 N1 C5 89.6(3)
N2 Ir1 N1 C5 40.4(7)
N3 Ir1 N1 C5 -178.9(2)
Cl1 Ir1 N1 C5 -92.5(2)
C6 S1 C9 C8 1.6(3)
S1 C9 C8 C7 -0.8(4)
C9 C8 C7 C6 -0.6(5)
C9 C8 C7 Ir1 175.8(3)
C16 Ir1 C7 C6 -95.2(3)
N1 Ir1 C7 C6 -2.1(3)
N2 Ir1 C7 C6 -175.2(3)
N3 Ir1 C7 C6 25.9(14)
Cl1 Ir1 C7 C6 87.9(3)
C16 Ir1 C7 C8 88.4(4)
N1 Ir1 C7 C8 -178.6(4)
N2 Ir1 C7 C8 8.4(4)
N3 Ir1 C7 C8 -150.5(11)
Cl1 Ir1 C7 C8 -88.5(4)
C8 C7 C6 C5 -177.0(3)
Ir1 C7 C6 C5 5.6(4)
C8 C7 C6 S1 1.8(4)
Ir1 C7 C6 S1 -175.50(17)
C9 S1 C6 C7 -2.0(3)
C9 S1 C6 C5 176.8(3)
C1 N1 C5 C4 1.8(5)
Ir1 N1 C5 C4 -173.1(3)
C1 N1 C5 C6 179.7(3)
Ir1 N1 C5 C6 4.8(4)
C7 C6 C5 N1 -6.9(5)
S1 C6 C5 N1 174.4(3)
C7 C6 C5 C4 170.7(4)
S1 C6 C5 C4 -7.9(6)
N1 C5 C4 C3 -0.2(5)
C6 C5 C4 C3 -177.7(4)
C5 C4 C3 C2 -1.4(6)
C4 C3 C2 C1 1.4(6)
C5 N1 C1 C2 -1.9(5)
Ir1 N1 C1 C2 172.5(3)
C3 C2 C1 N1 0.3(6)
C7 Ir1 N2 C10 -81.6(3)
C16 Ir1 N2 C10 -173.1(3)
N1 Ir1 N2 C10 -122.9(6)
N3 Ir1 N2 C10 96.3(3)
Cl1 Ir1 N2 C10 9.6(3)
C7 Ir1 N2 C14 92.4(3)
C16 Ir1 N2 C14 0.9(2)
N1 Ir1 N2 C14 51.1(7)
N3 Ir1 N2 C14 -89.7(2)
Cl1 Ir1 N2 C14 -176.4(2)
C15 S2 C18 C17 -0.3(3)
S2 C18 C17 C16 -0.3(5)
C18 C17 C16 C15 0.9(5)
C18 C17 C16 Ir1 178.5(3)
C7 Ir1 C16 C15 -94.7(3)
N1 Ir1 C16 C15 -175.1(3)
N2 Ir1 C16 C15 -3.1(2)
N3 Ir1 C16 C15 90.3(3)
Cl1 Ir1 C16 C15 36.6(16)
C7 Ir1 C16 C17 87.8(4)
N1 Ir1 C16 C17 7.4(4)
N2 Ir1 C16 C17 179.4(4)
N3 Ir1 C16 C17 -87.2(4)
Cl1 Ir1 C16 C17 -140.9(13)
C17 C16 C15 C14 -176.8(3)
Ir1 C16 C15 C14 5.1(4)
C17 C16 C15 S2 -1.1(4)
Ir1 C16 C15 S2 -179.25(16)
C18 S2 C15 C16 0.8(3)
C18 S2 C15 C14 176.0(3)
C10 N2 C14 C13 -2.2(5)
Ir1 N2 C14 C13 -176.7(3)
C10 N2 C14 C15 175.8(3)
Ir1 N2 C14 C15 1.4(4)
C16 C15 C14 N2 -4.2(5)
S2 C15 C14 N2 -179.2(2)
C16 C15 C14 C13 173.6(4)
S2 C15 C14 C13 -1.3(6)
N2 C14 C13 C12 1.3(6)
C15 C14 C13 C12 -176.4(4)
C14 C13 C12 C11 1.4(7)
C13 C12 C11 C10 -3.2(7)
C14 N2 C10 C11 0.3(6)
Ir1 N2 C10 C11 174.2(3)
C12 C11 C10 N2 2.4(7)
C7 Ir1 N3 C19 28(4)
C16 Ir1 N3 C19 149(3)
N1 Ir1 N3 C19 56(3)
N2 Ir1 N3 C19 -131(3)
Cl1 Ir1 N3 C19 -34(3)
Ir1 N3 C19 C20 9(48)
